data_4022377
loop_
_publ_author_name
'Wolfgang Holzer'
'Rosa M. Claramunt'
'Marta P\'erez-Torralba'
'Davide Guggi'
'Thomas H. Brehmer'

_publ_contact_author
;                                                                              
      Wolfgang Holzer
      Institut f\"ur Pharmazeutische Chemie
      University of Vienna, Pharmaziezentrum
      Althan str. 14
      A-1090 Vienna
      Austria
;
_publ_contact_author_email wolfgang.holzer@merian.pch.univie.ac.at
_publ_contact_author_fax '+43 1 4277 9551 '
_publ_contact_author_phone '+43 1 4277 8023'
_publ_section_title
;
Spiro-fused (C2)-Azirino-(C4)-Pyrazolones - a New Heterocyclic System,
Synthesis, Spectroscopic Studies and X-Ray Structure Analysis
;
_journal_name_full 'Journal of Organic Chemistry'
_journal_page_first 7943
_journal_page_last 7950
_journal_paper_doi 10.1021/jo030131t
_journal_volume 68
_journal_year 2003
_chemical_formula_moiety 'C17 H13 N3 O'
_chemical_formula_sum 'C17 H13 N3 O'
_chemical_formula_weight 275.30
_chemical_melting_point 126.0(10)
_chemical_name_common spiro
_chemical_name_systematic
;
2,5-diphenyl-7methyl-1,5,6-triazaspiro[2,4]hepta-1,6-dien-4-one
;
_space_group_IT_number 2
_symmetry_cell_setting triclinic
_symmetry_space_group_name_Hall '-P 1'
_symmetry_space_group_name_H-M 'P -1'
_atom_sites_solution_hydrogens 'electron difference map'
_atom_sites_solution_primary direct
_atom_sites_solution_secondary difmap
_audit_creation_date 00-01-20
_audit_creation_method SHELXL-97
_audit_update_record ' 00-02-03   text and data added by Thomas H. Brehmer'
_cell_angle_alpha 74.074(2)
_cell_angle_beta 85.712(3)
_cell_angle_gamma 85.968(3)
_cell_formula_units_Z 2
_cell_length_a 8.1150(3)
_cell_length_b 9.3000(4)
_cell_length_c 9.6950(4)
_cell_measurement_temperature 200(2)
_cell_volume 700.68(5)
_computing_cell_refinement 'Denzo-SMN (Nonius, 1997)'
_computing_data_collection 'Denzo-SMN (Nonius, 1997)'
_computing_data_reduction 'Denzo-SMN (Nonius, 1997)'
_computing_molecular_graphics 'DIAMOND 2.1a (Klaus Brandenburg, 1999)'
_computing_publication_material 'LOTUS WORD PRO 97'
_computing_structure_refinement 'SHELXL-97 (Sheldrick, 1997)'
_computing_structure_solution 'SIR92 (Altomare et.al., 1993)'
_diffrn_ambient_temperature 200(2)
_diffrn_detector_area_resol_mean 0.1
_diffrn_measured_fraction_theta_full 0.962
_diffrn_measured_fraction_theta_max 0.962
_diffrn_measurement_device_type 'Nonius Kappa CCD diffractometer'
_diffrn_measurement_method 'phi and omega scans'
_diffrn_radiation_monochromator graphite
_diffrn_radiation_source 'fine-focus sealed tube'
_diffrn_radiation_type MoK\a
_diffrn_radiation_wavelength 0.71073
_diffrn_reflns_av_R_equivalents 0.0228
_diffrn_reflns_av_sigmaI/netI 0.0453
_diffrn_reflns_limit_h_max 11
_diffrn_reflns_limit_h_min 0
_diffrn_reflns_limit_k_max 13
_diffrn_reflns_limit_k_min -13
_diffrn_reflns_limit_l_max 13
_diffrn_reflns_limit_l_min -13
_diffrn_reflns_number 6435
_diffrn_reflns_theta_full 30.49
_diffrn_reflns_theta_max 30.49
_diffrn_reflns_theta_min 2.19
_diffrn_standards_number 0
_exptl_absorpt_coefficient_mu 0.084
_exptl_absorpt_correction_type none
_exptl_crystal_colour colourless
_exptl_crystal_density_diffrn 1.305
_exptl_crystal_density_meas ?
_exptl_crystal_density_method 'not measured'
_exptl_crystal_description 'pseudotrigonal pyramid'
_exptl_crystal_F_000 288
_exptl_crystal_size_max 0.48
_exptl_crystal_size_mid 0.45
_exptl_crystal_size_min 0.42
_refine_diff_density_max 0.190
_refine_diff_density_min -0.160
_refine_diff_density_rms 0.036
_refine_ls_extinction_coef 0.035(5)
_refine_ls_extinction_expression Fc^*^=kFc[1+0.001xFc^2^\l^3^/sin(2\q)]^-1/4^
_refine_ls_extinction_method SHELXL
_refine_ls_goodness_of_fit_ref 1.038
_refine_ls_hydrogen_treatment mixed
_refine_ls_matrix_type full
_refine_ls_number_parameters 243
_refine_ls_number_reflns 4110
_refine_ls_number_restraints 0
_refine_ls_restrained_S_all 1.038
_refine_ls_R_factor_all 0.0755
_refine_ls_R_factor_gt 0.0437
_refine_ls_shift/su_max 0.001
_refine_ls_shift/su_mean 0.000
_refine_ls_structure_factor_coef Fsqd
_refine_ls_weighting_details 'calc w=1/[\s^2^(Fo^2^)+(0.0504P)^2^+0.0585P] where P=(Fo^2^+2Fc^2^)/3'
_refine_ls_weighting_scheme calc
_refine_ls_wR_factor_gt 0.1008
_refine_ls_wR_factor_ref 0.1137
_reflns_number_gt 2782
_reflns_number_total 4110
_reflns_threshold_expression >2sigma(I)
_cod_data_source_file jo030131t_1.cif
_cod_data_source_block 4f
_cod_depositor_comments
;
The following automatic conversions were performed:

'_chemical_melting_point' value '125-127' was changed to '126.0(10)'
- the average value was taken and precision was estimated.

Automatic conversion script
Id: cif_fix_values 1646 2011-03-28 12:23:43Z adriana 

The following automatic conversions were performed:

'_exptl_crystal_density_meas' value 'not determined' was changed to
'?' - the value is perceived as not measured.

Automatic conversion script
Id: cif_fix_values 3008 2015-01-20 13:52:24Z robertas 
;
_cod_database_code 4022377

loop_
_symmetry_equiv_pos_as_xyz
'x, y, z'
'-x, -y, -z'

loop_
_atom_site_label
_atom_site_type_symbol
_atom_site_fract_x
_atom_site_fract_y
_atom_site_fract_z
_atom_site_U_iso_or_equiv
_atom_site_adp_type
_atom_site_occupancy
_atom_site_symmetry_multiplicity
_atom_site_calc_flag
O8 O 0.13501(10) 0.15544(10) 0.79265(10) 0.0468(2) Uani 1 1 d
N5 N 0.38988(11) 0.02536(10) 0.77813(10) 0.0331(2) Uani 1 1 d
N6 N 0.53173(12) 0.04083(10) 0.68054(10) 0.0343(2) Uani 1 1 d
N1 N 0.30198(13) 0.40031(10) 0.54840(12) 0.0403(3) Uani 1 1 d
C9 C 0.63049(17) 0.21548(15) 0.45801(15) 0.0417(3) Uani 1 1 d
C7 C 0.50538(14) 0.15875(12) 0.57621(12) 0.0326(3) Uani 1 1 d
C3 C 0.34090(14) 0.22821(12) 0.59391(13) 0.0333(3) Uani 1 1 d
C4 C 0.26994(14) 0.13701(13) 0.73379(13) 0.0345(3) Uani 1 1 d
C2 C 0.23724(14) 0.32173(12) 0.48322(13) 0.0350(3) Uani 1 1 d
C10 C 0.12639(14) 0.32596(12) 0.37195(12) 0.0339(3) Uani 1 1 d
C11 C 0.04134(15) 0.46020(13) 0.30755(13) 0.0382(3) Uani 1 1 d
C12 C -0.06189(17) 0.46623(15) 0.19916(14) 0.0441(3) Uani 1 1 d
C13 C -0.08071(17) 0.33888(16) 0.15531(15) 0.0460(3) Uani 1 1 d
C14 C 0.00253(16) 0.20521(16) 0.21932(15) 0.0456(3) Uani 1 1 d
C15 C 0.10616(15) 0.19773(13) 0.32847(14) 0.0397(3) Uani 1 1 d
C16 C 0.39188(14) -0.09373(12) 0.90582(12) 0.0331(3) Uani 1 1 d
C17 C 0.51615(16) -0.20683(14) 0.92018(15) 0.0414(3) Uani 1 1 d
C18 C 0.51851(18) -0.32321(15) 1.04532(16) 0.0487(3) Uani 1 1 d
C19 C 0.39869(18) -0.32862(16) 1.15524(16) 0.0490(3) Uani 1 1 d
C20 C 0.27556(18) -0.21605(15) 1.13980(14) 0.0456(3) Uani 1 1 d
C21 C 0.27122(16) -0.09815(14) 1.01610(13) 0.0381(3) Uani 1 1 d
H9A H 0.583(2) 0.2251(17) 0.3649(18) 0.062(5) Uiso 1 1 d
H9B H 0.657(2) 0.3141(19) 0.4588(16) 0.065(5) Uiso 1 1 d
H9C H 0.734(2) 0.149(2) 0.4698(19) 0.080(5) Uiso 1 1 d
H11 H 0.0540(16) 0.5497(15) 0.3412(14) 0.041(3) Uiso 1 1 d
H12 H -0.1199(18) 0.5625(16) 0.1552(15) 0.052(4) Uiso 1 1 d
H13 H -0.153(2) 0.3443(17) 0.0757(17) 0.061(4) Uiso 1 1 d
H14 H -0.0085(18) 0.1177(17) 0.1874(15) 0.054(4) Uiso 1 1 d
H15 H 0.1669(17) 0.1054(15) 0.3748(14) 0.042(3) Uiso 1 1 d
H17 H 0.6024(18) -0.1995(15) 0.8435(15) 0.045(4) Uiso 1 1 d
H18 H 0.606(2) -0.4024(18) 1.0515(16) 0.056(4) Uiso 1 1 d
H19 H 0.4000(19) -0.4122(17) 1.2443(16) 0.056(4) Uiso 1 1 d
H20 H 0.189(2) -0.2174(17) 1.2162(17) 0.057(4) Uiso 1 1 d
H21 H 0.1859(18) -0.0184(15) 1.0042(14) 0.042(4) Uiso 1 1 d

loop_
_atom_site_aniso_label
_atom_site_aniso_U_11
_atom_site_aniso_U_22
_atom_site_aniso_U_33
_atom_site_aniso_U_23
_atom_site_aniso_U_13
_atom_site_aniso_U_12
O8 0.0333(5) 0.0483(5) 0.0532(6) -0.0090(4) 0.0058(4) 0.0070(4)
N5 0.0282(5) 0.0339(5) 0.0367(5) -0.0098(4) 0.0005(4) 0.0008(4)
N6 0.0287(5) 0.0359(5) 0.0395(6) -0.0134(4) 0.0012(4) -0.0002(4)
N1 0.0401(6) 0.0318(5) 0.0484(6) -0.0106(4) -0.0027(5) 0.0017(4)
C9 0.0387(7) 0.0406(7) 0.0450(8) -0.0115(6) 0.0056(6) -0.0050(6)
C7 0.0304(6) 0.0317(5) 0.0388(6) -0.0145(5) -0.0019(5) -0.0025(4)
C3 0.0313(6) 0.0298(5) 0.0393(6) -0.0103(5) -0.0026(5) -0.0002(4)
C4 0.0297(6) 0.0341(6) 0.0411(7) -0.0132(5) -0.0027(5) 0.0009(4)
C2 0.0311(6) 0.0306(5) 0.0410(7) -0.0071(5) 0.0008(5) 0.0008(4)
C10 0.0280(6) 0.0349(6) 0.0365(6) -0.0067(5) 0.0003(5) -0.0007(4)
C11 0.0373(6) 0.0326(6) 0.0421(7) -0.0065(5) -0.0004(5) -0.0002(5)
C12 0.0402(7) 0.0434(7) 0.0432(7) -0.0030(6) -0.0053(6) 0.0027(6)
C13 0.0381(7) 0.0584(8) 0.0414(7) -0.0130(6) -0.0038(6) -0.0032(6)
C14 0.0391(7) 0.0494(7) 0.0543(8) -0.0240(6) -0.0002(6) -0.0039(6)
C15 0.0328(6) 0.0348(6) 0.0512(8) -0.0128(6) 0.0001(5) 0.0025(5)
C16 0.0318(6) 0.0324(5) 0.0363(6) -0.0095(5) -0.0067(5) -0.0046(4)
C17 0.0334(6) 0.0408(6) 0.0479(8) -0.0086(6) -0.0046(6) 0.0010(5)
C18 0.0413(7) 0.0418(7) 0.0586(9) -0.0042(6) -0.0131(6) 0.0014(6)
C19 0.0500(8) 0.0464(7) 0.0457(8) 0.0003(6) -0.0127(6) -0.0106(6)
C20 0.0467(8) 0.0502(8) 0.0393(7) -0.0091(6) -0.0026(6) -0.0112(6)
C21 0.0368(7) 0.0402(6) 0.0387(7) -0.0127(5) -0.0023(5) -0.0033(5)

loop_
_atom_type_symbol
_atom_type_description
_atom_type_scat_dispersion_real
_atom_type_scat_dispersion_imag
_atom_type_scat_source
C C 0.0033 0.0016 'International Tables Vol C Tables 4.2.6.8 and 6.1.1.4'
H H 0.0000 0.0000 'International Tables Vol C Tables 4.2.6.8 and 6.1.1.4'
N N 0.0061 0.0033 'International Tables Vol C Tables 4.2.6.8 and 6.1.1.4'
O O 0.0106 0.0060 'International Tables Vol C Tables 4.2.6.8 and 6.1.1.4'

loop_
_geom_angle_atom_site_label_1
_geom_angle_atom_site_label_2
_geom_angle_atom_site_label_3
_geom_angle
C4 N5 C16 129.14(10)
C4 N5 N6 112.39(9)
C16 N5 N6 118.41(9)
C7 N6 N5 107.72(9)
C2 N1 C3 61.64(8)
C7 C9 H9A 109.4(9)
C7 C9 H9B 109.0(10)
H9A C9 H9B 106.8(13)
C7 C9 H9C 111.0(11)
H9A C9 H9C 111.8(14)
H9B C9 H9C 108.7(15)
N6 C7 C3 111.11(10)
N6 C7 C9 123.06(11)
C3 C7 C9 125.81(11)
C7 C3 C2 128.47(10)
C7 C3 C4 105.07(10)
C2 C3 C4 122.24(10)
C7 C3 N1 123.46(9)
C2 C3 N1 48.90(7)
C4 C3 N1 119.39(10)
O8 C4 N5 128.50(11)
O8 C4 C3 127.85(11)
N5 C4 C3 103.62(10)
N1 C2 C10 144.02(11)
N1 C2 C3 69.46(9)
C10 C2 C3 146.49(10)
C11 C10 C15 120.32(11)
C11 C10 C2 119.24(10)
C15 C10 C2 120.44(10)
C12 C11 C10 119.70(12)
C12 C11 H11 120.7(8)
C10 C11 H11 119.6(8)
C11 C12 C13 119.86(12)
C11 C12 H12 118.0(8)
C13 C12 H12 122.1(8)
C14 C13 C12 120.71(13)
C14 C13 H13 119.7(9)
C12 C13 H13 119.6(9)
C13 C14 C15 119.93(12)
C13 C14 H14 120.7(9)
C15 C14 H14 119.4(9)
C14 C15 C10 119.47(12)
C14 C15 H15 121.6(8)
C10 C15 H15 118.9(8)
C21 C16 C17 120.00(11)
C21 C16 N5 120.59(10)
C17 C16 N5 119.41(11)
C18 C17 C16 119.46(13)
C18 C17 H17 121.7(8)
C16 C17 H17 118.8(8)
C19 C18 C17 120.88(13)
C19 C18 H18 121.5(9)
C17 C18 H18 117.6(9)
C18 C19 C20 119.23(13)
C18 C19 H19 120.8(9)
C20 C19 H19 120.0(9)
C19 C20 C21 120.93(13)
C19 C20 H20 120.8(9)
C21 C20 H20 118.3(9)
C20 C21 C16 119.51(12)
C20 C21 H21 121.7(8)
C16 C21 H21 118.8(8)

loop_
_geom_bond_atom_site_label_1
_geom_bond_atom_site_label_2
_geom_bond_distance
O8 C4 1.2198(14)
N5 C4 1.3732(15)
N5 C16 1.4168(15)
N5 N6 1.4236(13)
N6 C7 1.2892(15)
N1 C2 1.2515(15)
N1 C3 1.5551(14)
C9 C7 1.4805(17)
C9 H9A 0.988(17)
C9 H9B 0.959(17)
C9 H9C 0.999(19)
C7 C3 1.4606(16)
C3 C2 1.4614(17)
C3 C4 1.4869(17)
C2 C10 1.4462(16)
C10 C11 1.3929(16)
C10 C15 1.3930(16)
C11 C12 1.3791(18)
C11 H11 0.988(13)
C12 C13 1.385(2)
C12 H12 0.983(15)
C13 C14 1.381(2)
C13 H13 0.992(16)
C14 C15 1.3843(19)
C14 H14 0.958(15)
C15 H15 0.972(14)
C16 C21 1.3887(17)
C16 C17 1.3907(17)
C17 C18 1.3870(19)
C17 H17 0.973(14)
C18 C19 1.381(2)
C18 H18 0.981(16)
C19 C20 1.381(2)
C19 H19 0.991(15)
C20 C21 1.3860(18)
C20 H20 0.979(16)
C21 H21 0.967(14)

loop_
_cod_related_entry_id
_cod_related_entry_database
_cod_related_entry_code
1 ChemSpider 4411769
